data_1577001
loop_
_publ_author_name
'Ren, Zhiqiang'
'Feng, Tianhui'
'Li, Yeyao'
'Chu, Mengyi'
'Zheng, Ye'
'Gao, Tianli'
'Han, Bo'
'Guo, Ruili'
'Ma, Haojie'
'Wang, Ji-Jiang'
'Zhang, Yuqi'

_publ_section_title
;
 From alkynes to spiroindole &#x3b4;-lactams <i>via</i> a copper-nitrenoid
 intermediate featuring unusual 1,1-addition and high
 <i>Z</i>-selectivity.
;
_journal_issue 19
_journal_name_full 'Chemical science'
_journal_page_first 9695
_journal_page_last 9702
_journal_paper_doi 10.1039/d5sc09742h
_journal_volume 17
_journal_year 2026
_chemical_formula_moiety 'C17 H18 N2 O3'
_chemical_formula_sum 'C17 H18 N2 O3'
_chemical_formula_weight 298.33
_space_group_crystal_system monoclinic
_space_group_IT_number 14
_space_group_name_Hall '-P 2yn'
_space_group_name_H-M_alt 'P 1 21/n 1'
_atom_sites_solution_hydrogens mixed
_atom_sites_solution_primary dual
_audit_creation_date 2025-04-11
_audit_creation_method
;
Olex2 1.5
(compiled 2023.08.24 svn.re1ec1418 for OlexSys, GUI svn.r6817)
;
_audit_update_record
;
2025-08-11 deposited with the CCDC.	2026-03-24 downloaded from the CCDC.
;
_cell_angle_alpha 90
_cell_angle_beta 109.121(3)
_cell_angle_gamma 90
_cell_formula_units_Z 4
_cell_length_a 10.1923(8)
_cell_length_b 12.3323(10)
_cell_length_c 13.0563(11)
_cell_measurement_reflns_used 8544
_cell_measurement_temperature 243.00
_cell_measurement_theta_max 68.32
_cell_measurement_theta_min 3.58
_cell_volume 1550.6(2)
_computing_cell_refinement 'SAINT V8.40B (?, 2016)'
_computing_data_reduction 'SAINT V8.40B (?, 2016)'
_computing_molecular_graphics 'Olex2 1.5 (Dolomanov et al., 2009)'
_computing_publication_material 'Olex2 1.5 (Dolomanov et al., 2009)'
_computing_structure_refinement 'SHELXL 2018/3 (Sheldrick, 2015)'
_computing_structure_solution 'SHELXT 2018/2 (Sheldrick, 2018)'
_diffrn_ambient_temperature 243.00
_diffrn_measured_fraction_theta_full 0.966
_diffrn_measured_fraction_theta_max 0.966
_diffrn_measurement_device_type 'Bruker APEX-II CCD'
_diffrn_measurement_method '\f and \w scans'
_diffrn_radiation_type CuK\a
_diffrn_radiation_wavelength 1.54178
_diffrn_reflns_av_R_equivalents 0.0238
_diffrn_reflns_av_unetI/netI 0.0213
_diffrn_reflns_Laue_measured_fraction_full 0.966
_diffrn_reflns_Laue_measured_fraction_max 0.966
_diffrn_reflns_limit_h_max 12
_diffrn_reflns_limit_h_min -11
_diffrn_reflns_limit_k_max 14
_diffrn_reflns_limit_k_min -14
_diffrn_reflns_limit_l_max 12
_diffrn_reflns_limit_l_min -15
_diffrn_reflns_number 10025
_diffrn_reflns_point_group_measured_fraction_full 0.966
_diffrn_reflns_point_group_measured_fraction_max 0.966
_diffrn_reflns_theta_full 66.591
_diffrn_reflns_theta_max 66.591
_diffrn_reflns_theta_min 5.829
_diffrn_source_current 50.0
_diffrn_source_power 2.5
_diffrn_source_voltage 50.0
_diffrn_standards_number 0
_exptl_absorpt_coefficient_mu 0.722
_exptl_absorpt_correction_T_max 0.7531
_exptl_absorpt_correction_T_min 0.6867
_exptl_absorpt_correction_type none
_exptl_absorpt_process_details
;
SADABS-2016/2 (Bruker,2016/2) was used for absorption correction.
wR2(int) was 0.0499 before and 0.0400 after correction.
The Ratio of minimum to maximum transmission is 0.9118.
The \l/2 correction factor is Not present.
;
_exptl_crystal_colour 'clear light yellow'
_exptl_crystal_colour_lustre clear
_exptl_crystal_colour_modifier light
_exptl_crystal_colour_primary yellow
_exptl_crystal_density_diffrn 1.278
_exptl_crystal_description block
_exptl_crystal_F_000 632
_exptl_crystal_size_max 0.12
_exptl_crystal_size_mid 0.12
_exptl_crystal_size_min 0.09
_refine_diff_density_max 0.188
_refine_diff_density_min -0.154
_refine_diff_density_rms 0.030
_refine_ls_extinction_method none
_refine_ls_goodness_of_fit_ref 1.056
_refine_ls_hydrogen_treatment mixed
_refine_ls_matrix_type full
_refine_ls_number_parameters 210
_refine_ls_number_reflns 2642
_refine_ls_number_restraints 0
_refine_ls_restrained_S_all 1.056
_refine_ls_R_factor_all 0.0399
_refine_ls_R_factor_gt 0.0387
_refine_ls_shift/su_max 0.000
_refine_ls_shift/su_mean 0.000
_refine_ls_structure_factor_coef Fsqd
_refine_ls_weighting_details 'w=1/[\s^2^(Fo^2^)+(0.0547P)^2^+0.3713P] where P=(Fo^2^+2Fc^2^)/3'
_refine_ls_weighting_scheme calc
_refine_ls_wR_factor_gt 0.1050
_refine_ls_wR_factor_ref 0.1067
_reflns_Friedel_coverage 0.000
_reflns_number_gt 2539
_reflns_number_total 2642
_reflns_threshold_expression 'I > 2\s(I)'
_cod_data_source_file d5sc09742h3.cif
_cod_data_source_block a
_cod_depositor_comments 'Adding full bibliography for 1577000--1577003.cif.'
_cod_database_code 1577001
_shelx_shelxl_version_number 2018/3
_shelx_space_group_comment
;
The symmetry employed for this shelxl refinement is uniquely defined
by the following loop, which should always be used as a source of
symmetry information in preference to the above space-group names.
They are only intended as comments.
;
_shelx_estimated_absorpt_t_max 0.938
_shelx_estimated_absorpt_t_min 0.918
_olex2_refinement_description
;
1. Fixed Uiso
 At 1.2 times of:
  All C(H) groups, All C(H,H) groups
 At 1.5 times of:
  All C(H,H,H) groups
2.a Secondary CH2 refined with riding coordinates:
 C11(H11A,H11B), C12(H12A,H12B)
2.b Aromatic/amide H refined with riding coordinates:
 C7(H7), C3(H3), C4(H4)
2.c Idealised Me refined as rotating group:
 C1(H1A,H1B,H1C), C10(H10A,H10B,H10C), C17(H17A,H17B,H17C)
;
_olex2_submission_special_instructions 'No special instructions were received'

loop_
_space_group_symop_operation_xyz
'x, y, z'
'-x+1/2, y+1/2, -z+1/2'
'-x, -y, -z'
'x-1/2, -y-1/2, z-1/2'

loop_
_atom_site_label
_atom_site_type_symbol
_atom_site_fract_x
_atom_site_fract_y
_atom_site_fract_z
_atom_site_U_iso_or_equiv
_atom_site_adp_type
_atom_site_occupancy
_atom_site_site_symmetry_order
_atom_site_calc_flag
_atom_site_refinement_flags_posn
_atom_site_refinement_flags_adp
_atom_site_refinement_flags_occupancy
_atom_site_disorder_assembly
_atom_site_disorder_group
O1 O 0.47537(10) 0.51472(8) 0.12470(9) 0.0521(3) Uani 1 1 d . . . . .
O2 O 0.62257(9) 0.63684(9) 0.22743(9) 0.0552(3) Uani 1 1 d . . . . .
O3 O 0.62962(10) 0.91058(10) 0.42567(8) 0.0579(3) Uani 1 1 d . . . . .
N2 N 0.50014(11) 0.80808(10) 0.28841(9) 0.0423(3) Uani 1 1 d . . . . .
N1 N 0.02336(11) 0.77268(10) 0.09215(9) 0.0461(3) Uani 1 1 d . . . . .
C6 C 0.16629(12) 0.75839(10) 0.27307(10) 0.0343(3) Uani 1 1 d . . . . .
C14 C 0.37946(12) 0.76550(10) 0.21738(10) 0.0345(3) Uani 1 1 d . . . . .
C8 C 0.24507(12) 0.82213(10) 0.21216(10) 0.0355(3) Uani 1 1 d . . . . .
C15 C 0.38069(13) 0.67521(11) 0.15954(10) 0.0383(3) Uani 1 1 d . . . . .
C7 C 0.19935(13) 0.72535(10) 0.37949(10) 0.0380(3) Uani 1 1 d . . . . .
H7 H 0.287273 0.740624 0.429728 0.046 Uiso 1 1 calc R U . . .
C9 C 0.13742(13) 0.82027(11) 0.09827(10) 0.0413(3) Uani 1 1 d . . . . .
C5 C 0.03730(12) 0.73296(11) 0.19757(11) 0.0393(3) Uani 1 1 d . . . . .
C16 C 0.50491(13) 0.61065(11) 0.17430(10) 0.0395(3) Uani 1 1 d . . . . .
C3 C -0.02772(14) 0.64451(11) 0.33493(13) 0.0488(4) Uani 1 1 d . . . . .
H3 H -0.093801 0.606097 0.356648 0.059 Uiso 1 1 calc R U . . .
C4 C -0.06053(14) 0.67526(12) 0.22751(12) 0.0480(3) Uani 1 1 d . . . . .
H4 H -0.146884 0.657400 0.176404 0.058 Uiso 1 1 calc R U . . .
C2 C 0.10019(14) 0.66871(11) 0.41182(11) 0.0433(3) Uani 1 1 d . . . . .
C13 C 0.51486(14) 0.88986(11) 0.36296(11) 0.0426(3) Uani 1 1 d . . . . .
C11 C 0.27366(14) 0.94074(11) 0.25072(11) 0.0437(3) Uani 1 1 d . . . . .
H11A H 0.302919 0.982016 0.197800 0.052 Uiso 1 1 calc R U . . .
H11B H 0.187867 0.973388 0.254842 0.052 Uiso 1 1 calc R U . . .
C12 C 0.38545(14) 0.94788(11) 0.36087(11) 0.0452(3) Uani 1 1 d . . . . .
H12A H 0.407220 1.024278 0.379425 0.054 Uiso 1 1 calc R U . . .
H12B H 0.350296 0.916401 0.415734 0.054 Uiso 1 1 calc R U . . .
C1 C 0.13144(19) 0.63718(14) 0.52924(13) 0.0601(4) Uani 1 1 d . . . . .
H1A H 0.229844 0.622106 0.561428 0.090 Uiso 1 1 calc R U . . .
H1B H 0.078590 0.572962 0.533621 0.090 Uiso 1 1 calc R U . . .
H1C H 0.105965 0.696238 0.568057 0.090 Uiso 1 1 calc R U . . .
C10 C 0.16122(19) 0.87426(15) 0.00378(13) 0.0629(4) Uani 1 1 d . . . . .
H10A H 0.079159 0.866379 -0.059644 0.094 Uiso 1 1 calc R U . . .
H10B H 0.239962 0.840885 -0.010037 0.094 Uiso 1 1 calc R U . . .
H10C H 0.180025 0.950665 0.019496 0.094 Uiso 1 1 calc R U . . .
C17 C 0.59178(18) 0.44278(14) 0.13822(16) 0.0656(5) Uani 1 1 d . . . . .
H17A H 0.655133 0.475003 0.105330 0.098 Uiso 1 1 calc R U . . .
H17B H 0.558541 0.373904 0.103527 0.098 Uiso 1 1 calc R U . . .
H17C H 0.639800 0.431148 0.214877 0.098 Uiso 1 1 calc R U . . .
H2 H 0.5773(19) 0.7701(15) 0.2911(14) 0.064(5) Uiso 1 1 d . . . . .
H15 H 0.2961(16) 0.6494(12) 0.1097(12) 0.042(4) Uiso 1 1 d . . . . .

loop_
_atom_site_aniso_label
_atom_site_aniso_U_11
_atom_site_aniso_U_22
_atom_site_aniso_U_33
_atom_site_aniso_U_23
_atom_site_aniso_U_13
_atom_site_aniso_U_12
O1 0.0468(5) 0.0429(5) 0.0712(7) -0.0095(5) 0.0255(5) 0.0023(4)
O2 0.0336(5) 0.0642(7) 0.0681(7) -0.0125(5) 0.0171(5) 0.0007(4)
O3 0.0417(6) 0.0714(7) 0.0546(6) -0.0158(5) 0.0078(5) -0.0155(5)
N2 0.0300(5) 0.0491(7) 0.0472(6) -0.0099(5) 0.0118(5) -0.0045(5)
N1 0.0354(6) 0.0543(7) 0.0438(6) -0.0028(5) 0.0065(5) 0.0013(5)
C6 0.0284(6) 0.0336(6) 0.0420(6) -0.0055(5) 0.0130(5) -0.0008(5)
C14 0.0303(6) 0.0381(6) 0.0369(6) 0.0009(5) 0.0136(5) -0.0056(5)
C8 0.0314(6) 0.0367(6) 0.0389(6) -0.0017(5) 0.0120(5) -0.0024(5)
C15 0.0316(6) 0.0407(7) 0.0434(7) -0.0045(5) 0.0134(5) -0.0050(5)
C7 0.0335(6) 0.0382(7) 0.0428(7) -0.0040(5) 0.0131(5) -0.0012(5)
C9 0.0381(7) 0.0441(7) 0.0404(7) -0.0007(5) 0.0113(5) 0.0027(5)
C5 0.0292(6) 0.0421(7) 0.0454(7) -0.0050(5) 0.0106(5) -0.0006(5)
C16 0.0378(7) 0.0424(7) 0.0440(7) -0.0011(5) 0.0210(6) -0.0026(5)
C3 0.0417(7) 0.0433(7) 0.0689(9) -0.0024(6) 0.0284(7) -0.0073(6)
C4 0.0298(6) 0.0504(8) 0.0622(9) -0.0077(6) 0.0129(6) -0.0072(6)
C2 0.0466(7) 0.0365(7) 0.0524(8) -0.0004(6) 0.0237(6) 0.0011(5)
C13 0.0412(7) 0.0456(7) 0.0417(7) -0.0046(5) 0.0144(6) -0.0127(6)
C11 0.0416(7) 0.0358(7) 0.0553(8) -0.0032(6) 0.0181(6) -0.0015(5)
C12 0.0458(7) 0.0397(7) 0.0532(8) -0.0132(6) 0.0202(6) -0.0115(6)
C1 0.0724(10) 0.0570(9) 0.0596(9) 0.0065(7) 0.0336(8) -0.0035(8)
C10 0.0696(10) 0.0716(11) 0.0465(8) 0.0097(7) 0.0177(7) -0.0025(8)
C17 0.0633(10) 0.0533(9) 0.0860(12) -0.0033(8) 0.0324(9) 0.0163(8)

loop_
_atom_type_symbol
_atom_type_description
_atom_type_scat_dispersion_real
_atom_type_scat_dispersion_imag
_atom_type_scat_source
C C 0.0181 0.0091 'International Tables Vol C Tables 4.2.6.8 and 6.1.1.4'
H H 0.0000 0.0000 'International Tables Vol C Tables 4.2.6.8 and 6.1.1.4'
N N 0.0311 0.0180 'International Tables Vol C Tables 4.2.6.8 and 6.1.1.4'
O O 0.0492 0.0322 'International Tables Vol C Tables 4.2.6.8 and 6.1.1.4'

loop_
_geom_angle_atom_site_label_1
_geom_angle_atom_site_label_2
_geom_angle_atom_site_label_3
_geom_angle
_geom_angle_site_symmetry_1
_geom_angle_site_symmetry_3
_geom_angle_publ_flag
C16 O1 C17 116.05(12) . . ?
C14 N2 H2 113.7(11) . . ?
C13 N2 C14 128.44(11) . . ?
C13 N2 H2 117.3(11) . . ?
C9 N1 C5 107.23(10) . . ?
C7 C6 C8 133.05(11) . . ?
C7 C6 C5 120.50(11) . . ?
C5 C6 C8 106.45(11) . . ?
N2 C14 C8 116.60(11) . . ?
C15 C14 N2 121.43(11) . . ?
C15 C14 C8 121.90(11) . . ?
C6 C8 C9 99.61(10) . . ?
C6 C8 C11 113.25(10) . . ?
C14 C8 C6 111.20(10) . . ?
C14 C8 C9 112.66(10) . . ?
C14 C8 C11 110.49(10) . . ?
C9 C8 C11 109.24(10) . . ?
C14 C15 C16 123.07(12) . . ?
C14 C15 H15 119.2(9) . . ?
C16 C15 H15 117.6(9) . . ?
C6 C7 H7 120.4 . . ?
C6 C7 C2 119.20(12) . . ?
C2 C7 H7 120.4 . . ?
N1 C9 C8 114.47(11) . . ?
N1 C9 C10 122.92(13) . . ?
C10 C9 C8 122.54(12) . . ?
C6 C5 N1 112.21(11) . . ?
C4 C5 N1 126.74(12) . . ?
C4 C5 C6 121.05(13) . . ?
O1 C16 C15 111.88(11) . . ?
O2 C16 O1 122.40(12) . . ?
O2 C16 C15 125.68(12) . . ?
C4 C3 H3 119.0 . . ?
C4 C3 C2 122.02(12) . . ?
C2 C3 H3 119.0 . . ?
C5 C4 C3 118.08(12) . . ?
C5 C4 H4 121.0 . . ?
C3 C4 H4 121.0 . . ?
C7 C2 C1 120.02(13) . . ?
C3 C2 C7 119.11(13) . . ?
C3 C2 C1 120.85(13) . . ?
O3 C13 N2 119.27(13) . . ?
O3 C13 C12 124.14(12) . . ?
N2 C13 C12 116.59(11) . . ?
C8 C11 H11A 109.3 . . ?
C8 C11 H11B 109.3 . . ?
H11A C11 H11B 108.0 . . ?
C12 C11 C8 111.54(11) . . ?
C12 C11 H11A 109.3 . . ?
C12 C11 H11B 109.3 . . ?
C13 C12 C11 111.98(11) . . ?
C13 C12 H12A 109.2 . . ?
C13 C12 H12B 109.2 . . ?
C11 C12 H12A 109.2 . . ?
C11 C12 H12B 109.2 . . ?
H12A C12 H12B 107.9 . . ?
C2 C1 H1A 109.5 . . ?
C2 C1 H1B 109.5 . . ?
C2 C1 H1C 109.5 . . ?
H1A C1 H1B 109.5 . . ?
H1A C1 H1C 109.5 . . ?
H1B C1 H1C 109.5 . . ?
C9 C10 H10A 109.5 . . ?
C9 C10 H10B 109.5 . . ?
C9 C10 H10C 109.5 . . ?
H10A C10 H10B 109.5 . . ?
H10A C10 H10C 109.5 . . ?
H10B C10 H10C 109.5 . . ?
O1 C17 H17A 109.5 . . ?
O1 C17 H17B 109.5 . . ?
O1 C17 H17C 109.5 . . ?
H17A C17 H17B 109.5 . . ?
H17A C17 H17C 109.5 . . ?
H17B C17 H17C 109.5 . . ?

loop_
_geom_bond_atom_site_label_1
_geom_bond_atom_site_label_2
_geom_bond_distance
_geom_bond_site_symmetry_2
_geom_bond_publ_flag
O1 C16 1.3347(17) . ?
O1 C17 1.4453(18) . ?
O2 C16 1.2160(16) . ?
O3 C13 1.2151(16) . ?
N2 C14 1.3789(16) . ?
N2 C13 1.3753(18) . ?
N2 H2 0.906(19) . ?
N1 C9 1.2812(18) . ?
N1 C5 1.4235(18) . ?
C6 C8 1.5210(17) . ?
C6 C7 1.3796(18) . ?
C6 C5 1.3963(17) . ?
C14 C8 1.5189(17) . ?
C14 C15 1.3478(18) . ?
C8 C9 1.5319(17) . ?
C8 C11 1.5434(18) . ?
C15 C16 1.4541(18) . ?
C15 H15 0.950(16) . ?
C7 H7 0.9400 . ?
C7 C2 1.4025(18) . ?
C9 C10 1.490(2) . ?
C5 C4 1.3816(19) . ?
C3 H3 0.9400 . ?
C3 C4 1.384(2) . ?
C3 C2 1.393(2) . ?
C4 H4 0.9400 . ?
C2 C1 1.511(2) . ?
C13 C12 1.493(2) . ?
C11 H11A 0.9800 . ?
C11 H11B 0.9800 . ?
C11 C12 1.5168(19) . ?
C12 H12A 0.9800 . ?
C12 H12B 0.9800 . ?
C1 H1A 0.9700 . ?
C1 H1B 0.9700 . ?
C1 H1C 0.9700 . ?
C10 H10A 0.9700 . ?
C10 H10B 0.9700 . ?
C10 H10C 0.9700 . ?
C17 H17A 0.9700 . ?
C17 H17B 0.9700 . ?
C17 H17C 0.9700 . ?

loop_
_geom_torsion_atom_site_label_1
_geom_torsion_atom_site_label_2
_geom_torsion_atom_site_label_3
_geom_torsion_atom_site_label_4
_geom_torsion
_geom_torsion_site_symmetry_1
_geom_torsion_site_symmetry_2
_geom_torsion_site_symmetry_3
_geom_torsion_site_symmetry_4
_geom_torsion_publ_flag
O3 C13 C12 C11 155.68(14) . . . . ?
N2 C14 C8 C6 -103.22(12) . . . . ?
N2 C14 C8 C9 145.93(11) . . . . ?
N2 C14 C8 C11 23.44(15) . . . . ?
N2 C14 C15 C16 5.9(2) . . . . ?
N2 C13 C12 C11 -24.42(17) . . . . ?
N1 C5 C4 C3 -179.39(13) . . . . ?
C6 C8 C9 N1 2.02(14) . . . . ?
C6 C8 C9 C10 179.12(13) . . . . ?
C6 C8 C11 C12 73.03(13) . . . . ?
C6 C7 C2 C3 1.85(19) . . . . ?
C6 C7 C2 C1 -176.66(12) . . . . ?
C6 C5 C4 C3 0.8(2) . . . . ?
C14 N2 C13 O3 173.64(13) . . . . ?
C14 N2 C13 C12 -6.3(2) . . . . ?
C14 C8 C9 N1 119.93(12) . . . . ?
C14 C8 C9 C10 -62.96(17) . . . . ?
C14 C8 C11 C12 -52.48(14) . . . . ?
C14 C15 C16 O1 167.30(12) . . . . ?
C14 C15 C16 O2 -10.6(2) . . . . ?
C8 C6 C7 C2 178.27(12) . . . . ?
C8 C6 C5 N1 0.61(14) . . . . ?
C8 C6 C5 C4 -179.56(12) . . . . ?
C8 C14 C15 C16 -170.95(11) . . . . ?
C8 C11 C12 C13 53.38(15) . . . . ?
C15 C14 C8 C6 73.73(15) . . . . ?
C15 C14 C8 C9 -37.12(16) . . . . ?
C15 C14 C8 C11 -159.61(12) . . . . ?
C7 C6 C8 C14 59.39(17) . . . . ?
C7 C6 C8 C9 178.39(13) . . . . ?
C7 C6 C8 C11 -65.74(17) . . . . ?
C7 C6 C5 N1 -179.22(11) . . . . ?
C7 C6 C5 C4 0.61(19) . . . . ?
C9 N1 C5 C6 0.68(15) . . . . ?
C9 N1 C5 C4 -179.13(14) . . . . ?
C9 C8 C11 C12 -176.95(10) . . . . ?
C5 N1 C9 C8 -1.74(15) . . . . ?
C5 N1 C9 C10 -178.83(14) . . . . ?
C5 C6 C8 C14 -120.42(11) . . . . ?
C5 C6 C8 C9 -1.42(12) . . . . ?
C5 C6 C8 C11 114.46(11) . . . . ?
C5 C6 C7 C2 -1.94(18) . . . . ?
C4 C3 C2 C7 -0.4(2) . . . . ?
C4 C3 C2 C1 178.06(14) . . . . ?
C2 C3 C4 C5 -0.9(2) . . . . ?
C13 N2 C14 C8 6.4(2) . . . . ?
C13 N2 C14 C15 -170.59(13) . . . . ?
C11 C8 C9 N1 -116.88(13) . . . . ?
C11 C8 C9 C10 60.23(17) . . . . ?
C17 O1 C16 O2 0.34(19) . . . . ?
C17 O1 C16 C15 -177.67(12) . . . . ?
